data_2233177
loop_
_publ_author_name
'Li, Jin-Feng'
'Luo, Yang-Hui'

_publ_section_title
;
 2-(6-Chloro-1<i>H</i>-indol-3-yl)acetonitrile
;
_journal_coeditor_code HB6557
_journal_issue 1
_journal_name_full 'Acta Crystallographica Section E'
_journal_page_first o144
_journal_paper_doi 10.1107/S1600536811053372
_journal_volume 68
_journal_year 2012
_chemical_formula_iupac 'C10 H7 Cl N2'
_chemical_formula_moiety 'C10 H7 Cl N2'
_chemical_formula_sum 'C10 H7 Cl N2'
_chemical_formula_weight 190.63
_chemical_name_systematic
;
2-(6-Chloro-1<i>H</i>-indol-3-yl)acetonitrile
;
_space_group_IT_number 14
_symmetry_cell_setting monoclinic
_symmetry_space_group_name_Hall '-P 2ybc'
_symmetry_space_group_name_H-M 'P 1 21/c 1'
_atom_sites_solution_hydrogens geom
_atom_sites_solution_primary direct
_atom_sites_solution_secondary difmap
_audit_creation_method SHELXL-97
_cell_angle_alpha 90.00
_cell_angle_beta 100.39(3)
_cell_angle_gamma 90.00
_cell_formula_units_Z 4
_cell_length_a 9.761(2)
_cell_length_b 11.205(2)
_cell_length_c 8.7791(18)
_cell_measurement_reflns_used 2122
_cell_measurement_temperature 293(2)
_cell_measurement_theta_max 27.45
_cell_measurement_theta_min 2.98
_cell_volume 944.4(3)
_computing_cell_refinement 'CrystalClear (Rigaku, 2005)'
_computing_data_collection 'CrystalClear (Rigaku, 2005)'
_computing_data_reduction 'CrystalClear (Rigaku, 2005)'
_computing_molecular_graphics 'DIAMOND (Brandenburg & Putz, 2005)'
_computing_publication_material 'SHELXL97 (Sheldrick, 2008)'
_computing_structure_refinement 'SHELXL97 (Sheldrick, 2008)'
_computing_structure_solution 'SHELXS97 (Sheldrick, 2008)'
_diffrn_ambient_temperature 293(2)
_diffrn_detector_area_resol_mean 13.6612
_diffrn_measured_fraction_theta_full 0.979
_diffrn_measured_fraction_theta_max 0.979
_diffrn_measurement_device_type 'Rigaku SCXmini CCD'
_diffrn_measurement_method CCD_Profile_fitting
_diffrn_radiation_monochromator graphite
_diffrn_radiation_source 'fine-focus sealed tube'
_diffrn_radiation_type MoK\a
_diffrn_radiation_wavelength 0.71073
_diffrn_reflns_av_R_equivalents 0.1336
_diffrn_reflns_av_sigmaI/netI 0.1062
_diffrn_reflns_limit_h_max 12
_diffrn_reflns_limit_h_min -12
_diffrn_reflns_limit_k_max 13
_diffrn_reflns_limit_k_min -14
_diffrn_reflns_limit_l_max 11
_diffrn_reflns_limit_l_min -11
_diffrn_reflns_number 8938
_diffrn_reflns_theta_full 27.45
_diffrn_reflns_theta_max 27.45
_diffrn_reflns_theta_min 2.98
_diffrn_standards_decay_% 0
_diffrn_standards_interval_count 2
_diffrn_standards_interval_time 150
_exptl_absorpt_coefficient_mu 0.354
_exptl_absorpt_correction_T_max 0.965
_exptl_absorpt_correction_T_min 0.950
_exptl_absorpt_correction_type multi-scan
_exptl_absorpt_process_details '(CrystalClear; Rigaku, 2005)'
_exptl_crystal_colour colourless
_exptl_crystal_density_diffrn 1.341
_exptl_crystal_density_method 'not measured'
_exptl_crystal_description Prism
_exptl_crystal_F_000 392
_exptl_crystal_size_max 0.20
_exptl_crystal_size_mid 0.12
_exptl_crystal_size_min 0.10
_refine_diff_density_max 0.510
_refine_diff_density_min -0.462
_refine_ls_extinction_method none
_refine_ls_goodness_of_fit_ref 1.047
_refine_ls_hydrogen_treatment constr
_refine_ls_matrix_type full
_refine_ls_number_parameters 118
_refine_ls_number_reflns 2122
_refine_ls_number_restraints 0
_refine_ls_restrained_S_all 1.047
_refine_ls_R_factor_all 0.1466
_refine_ls_R_factor_gt 0.1098
_refine_ls_shift/su_max 0.000
_refine_ls_shift/su_mean 0.000
_refine_ls_structure_factor_coef Fsqd
_refine_ls_weighting_details 'calc w=1/[\s^2^(Fo^2^)+(0.1465P)^2^+0.5597P] where P=(Fo^2^+2Fc^2^)/3'
_refine_ls_weighting_scheme calc
_refine_ls_wR_factor_gt 0.2875
_refine_ls_wR_factor_ref 0.3122
_reflns_number_gt 1247
_reflns_number_total 2122
_reflns_threshold_expression I>2\s(I)
_cod_data_source_file hb6557.cif
_cod_data_source_block I
_cod_original_sg_symbol_H-M 'P 21/c'
_cod_database_code 2233177
_cod_database_fobs_code 2233177

loop_
_symmetry_equiv_pos_as_xyz
'x, y, z'
'-x, y+1/2, -z+1/2'
'-x, -y, -z'
'x, -y-1/2, z-1/2'

loop_
_atom_site_type_symbol
_atom_site_label
_atom_site_fract_x
_atom_site_fract_y
_atom_site_fract_z
_atom_site_U_iso_or_equiv
_atom_site_adp_type
_atom_site_calc_flag
_atom_site_refinement_flags
_atom_site_occupancy
_atom_site_symmetry_multiplicity
Cl Cl1 0.24329(14) 0.04179(19) 0.32068(19) 0.0959(8) Uani d . 1 1
N N1 1.0357(5) 0.3256(5) 0.0579(6) 0.0929(16) Uani d . 1 1
N N2 0.7608(4) -0.0082(4) 0.2478(4) 0.0578(10) Uani d . 1 1
H H4A 0.7910 -0.0635 0.3133 0.069 Uiso calc R 1 1
C C11 0.9347(5) 0.2792(4) 0.0093(5) 0.0628(12) Uani d . 1 1
C C12 0.8029(6) 0.2208(6) -0.0508(6) 0.0842(18) Uani d . 1 1
H H12A 0.8115 0.1777 -0.1445 0.101 Uiso calc R 1 1
H H12B 0.7314 0.2810 -0.0781 0.101 Uiso calc R 1 1
C C13 0.7581(4) 0.1343(4) 0.0646(5) 0.0578(12) Uani d . 1 1
C C14 0.8382(5) 0.0517(5) 0.1549(6) 0.0673(14) Uani d . 1 1
H H14A 0.9319 0.0378 0.1539 0.081 Uiso calc R 1 1
C C15 0.6203(4) 0.1262(4) 0.1028(4) 0.0481(10) Uani d . 1 1
C C16 0.6263(4) 0.0360(3) 0.2172(5) 0.0467(10) Uani d . 1 1
C C17 0.5117(4) 0.0061(4) 0.2868(5) 0.0519(11) Uani d . 1 1
H H17A 0.5167 -0.0525 0.3627 0.062 Uiso calc R 1 1
C C18 0.3907(5) 0.0705(4) 0.2342(5) 0.0588(12) Uani d . 1 1
C C19 0.3788(5) 0.1573(4) 0.1185(6) 0.0646(13) Uani d . 1 1
H H19A 0.2943 0.1961 0.0862 0.078 Uiso calc R 1 1
C C20 0.4923(5) 0.1854(4) 0.0522(5) 0.0568(11) Uani d . 1 1
H H20A 0.4848 0.2430 -0.0252 0.068 Uiso calc R 1 1

loop_
_atom_site_aniso_label
_atom_site_aniso_U_11
_atom_site_aniso_U_22
_atom_site_aniso_U_33
_atom_site_aniso_U_12
_atom_site_aniso_U_13
_atom_site_aniso_U_23
Cl1 0.0512(9) 0.1570(18) 0.0826(11) -0.0064(8) 0.0201(7) -0.0179(9)
N1 0.070(3) 0.108(4) 0.096(4) -0.037(3) 0.003(2) 0.003(3)
N2 0.042(2) 0.073(2) 0.054(2) 0.0056(18) -0.0036(15) 0.0129(18)
C11 0.056(3) 0.067(3) 0.067(3) -0.009(2) 0.013(2) 0.001(2)
C12 0.078(3) 0.111(4) 0.056(3) -0.046(3) -0.006(2) 0.014(3)
C13 0.050(2) 0.074(3) 0.044(2) -0.018(2) -0.0083(17) 0.0047(19)
C14 0.038(2) 0.097(4) 0.064(3) -0.003(2) 0.001(2) 0.005(2)
C15 0.046(2) 0.051(2) 0.042(2) -0.0085(18) -0.0082(16) -0.0029(16)
C16 0.041(2) 0.049(2) 0.046(2) -0.0003(17) -0.0047(16) -0.0014(16)
C17 0.054(3) 0.054(2) 0.046(2) -0.003(2) 0.0033(19) 0.0004(18)
C18 0.047(2) 0.067(3) 0.061(3) -0.001(2) 0.0034(19) -0.013(2)
C19 0.053(3) 0.066(3) 0.068(3) 0.013(2) -0.008(2) -0.012(2)
C20 0.062(3) 0.047(2) 0.053(2) 0.003(2) -0.0123(19) 0.0017(17)

loop_
_atom_type_symbol
_atom_type_description
_atom_type_scat_dispersion_real
_atom_type_scat_dispersion_imag
_atom_type_scat_source
C C 0.0033 0.0016 'International Tables Vol C Tables 4.2.6.8 and 6.1.1.4'
H H 0.0000 0.0000 'International Tables Vol C Tables 4.2.6.8 and 6.1.1.4'
Cl Cl 0.1484 0.1585 'International Tables Vol C Tables 4.2.6.8 and 6.1.1.4'
N N 0.0061 0.0033 'International Tables Vol C Tables 4.2.6.8 and 6.1.1.4'

loop_
_geom_angle_atom_site_label_1
_geom_angle_atom_site_label_2
_geom_angle_atom_site_label_3
_geom_angle
C14 N2 C16 108.2(4)
C14 N2 H4A 125.9
C16 N2 H4A 125.9
N1 C11 C12 178.7(6)
C11 C12 C13 112.7(4)
C11 C12 H12A 109.0
C13 C12 H12A 109.0
C11 C12 H12B 109.0
C13 C12 H12B 109.0
H12A C12 H12B 107.8
C14 C13 C15 106.3(4)
C14 C13 C12 127.8(5)
C15 C13 C12 125.8(4)
C13 C14 N2 110.8(4)
C13 C14 H14A 124.6
N2 C14 H14A 124.6
C20 C15 C16 118.6(4)
C20 C15 C13 134.7(4)
C16 C15 C13 106.7(4)
N2 C16 C17 129.1(4)
N2 C16 C15 108.0(4)
C17 C16 C15 122.8(4)
C18 C17 C16 115.2(4)
C18 C17 H17A 122.4
C16 C17 H17A 122.4
C17 C18 C19 123.9(4)
C17 C18 Cl1 118.0(4)
C19 C18 Cl1 118.0(4)
C20 C19 C18 119.9(4)
C20 C19 H19A 120.0
C18 C19 H19A 120.0
C19 C20 C15 119.5(4)
C19 C20 H20A 120.3
C15 C20 H20A 120.3

loop_
_geom_bond_atom_site_label_1
_geom_bond_atom_site_label_2
_geom_bond_distance
Cl1 C18 1.773(5)
N1 C11 1.128(6)
N2 C14 1.381(6)
N2 C16 1.384(5)
N2 H4A 0.8600
C11 C12 1.455(7)
C12 C13 1.522(6)
C12 H12A 0.9700
C12 H12B 0.9700
C13 C14 1.368(7)
C13 C15 1.447(6)
C14 H14A 0.9300
C15 C20 1.413(6)
C15 C16 1.419(6)
C16 C17 1.408(6)
C17 C18 1.390(6)
C17 H17A 0.9300
C18 C19 1.396(7)
C19 C20 1.379(7)
C19 H19A 0.9300
C20 H20A 0.9300

loop_
_geom_hbond_atom_site_label_D
_geom_hbond_atom_site_label_H
_geom_hbond_atom_site_label_A
_geom_hbond_site_symmetry_A
_geom_hbond_distance_DH
_geom_hbond_distance_HA
_geom_hbond_distance_DA
_geom_hbond_angle_DHA
N2 H4A N1 2_745 0.86 2.23 3.016(6) 151

loop_
_geom_torsion_atom_site_label_1
_geom_torsion_atom_site_label_2
_geom_torsion_atom_site_label_3
_geom_torsion_atom_site_label_4
_geom_torsion
N1 C11 C12 C13 -7E1(3)
C11 C12 C13 C14 -44.7(8)
C11 C12 C13 C15 133.6(5)
C15 C13 C14 N2 0.0(6)
C12 C13 C14 N2 178.6(4)
C16 N2 C14 C13 0.2(6)
C14 C13 C15 C20 -180.0(5)
C12 C13 C15 C20 1.4(8)
C14 C13 C15 C16 -0.1(5)
C12 C13 C15 C16 -178.8(4)
C14 N2 C16 C17 -177.4(4)
C14 N2 C16 C15 -0.3(5)
C20 C15 C16 N2 -179.8(4)
C13 C15 C16 N2 0.3(4)
C20 C15 C16 C17 -2.5(6)
C13 C15 C16 C17 177.6(4)
N2 C16 C17 C18 177.5(4)
C15 C16 C17 C18 0.8(6)
C16 C17 C18 C19 1.3(6)
C16 C17 C18 Cl1 -177.9(3)
C17 C18 C19 C20 -1.6(7)
Cl1 C18 C19 C20 177.6(4)
C18 C19 C20 C15 -0.3(7)
C16 C15 C20 C19 2.2(6)
C13 C15 C20 C19 -178.0(5)

loop_
_cod_related_entry_id
_cod_related_entry_database
_cod_related_entry_code
1 ChemSpider 15196048
